data_1100861
loop_
_publ_author_name
'de Fr\'emont, Pierre'
'Scott, Natalie M.'
'Stevens, Edwin D.'
'Nolan, Steven P.'

_publ_section_title
;
 Synthesis and Structural Characterization of <i>N</i> -Heterocyclic
 Carbene Gold(I) Complexes
;
_journal_issue 10
_journal_name_full Organometallics
_journal_page_first 2411
_journal_page_last 2418
_journal_paper_doi 10.1021/om050111c
_journal_volume 24
_journal_year 2005
_chemical_formula_sum 'C27 H38 Au Cl N2'
_chemical_formula_weight 623.01
_space_group_IT_number 56
_symmetry_cell_setting orthorhombic
_symmetry_space_group_name_Hall '-P 2ab 2ac'
_symmetry_space_group_name_H-M 'P c c n'
_atom_sites_solution_hydrogens geom
_atom_sites_solution_primary direct
_atom_sites_solution_secondary difmap
_cell_angle_alpha 90.00
_cell_angle_beta 90.00
_cell_angle_gamma 90.00
_cell_formula_units_Z 4
_cell_length_a 10.9098(5)
_cell_length_b 12.5994(6)
_cell_length_c 19.3635(9)
_cell_measurement_reflns_used 26455
_cell_measurement_temperature 150(2)
_cell_measurement_theta_max 30.517
_cell_measurement_theta_min 2.104
_cell_volume 2661.6(2)
_diffrn_ambient_temperature 150(2)
_diffrn_detector_area_resol_mean ?
_diffrn_measurement_device_type 'CCD area detector'
_diffrn_measurement_method 'phi and omega scans'
_diffrn_radiation_monochromator graphite
_diffrn_radiation_source 'fine-focus sealed tube'
_diffrn_radiation_type MoK\a
_diffrn_radiation_wavelength 0.71073
_diffrn_reflns_av_R_equivalents 0.0378
_diffrn_reflns_av_sigmaI/netI 0.0164
_diffrn_reflns_limit_h_max 15
_diffrn_reflns_limit_h_min -15
_diffrn_reflns_limit_k_max 18
_diffrn_reflns_limit_k_min -18
_diffrn_reflns_limit_l_max 27
_diffrn_reflns_limit_l_min -27
_diffrn_reflns_number 42383
_diffrn_reflns_theta_max 30.52
_diffrn_reflns_theta_min 2.68
_diffrn_standards_decay_% ?
_diffrn_standards_interval_count ?
_diffrn_standards_interval_time ?
_diffrn_standards_number ?
_exptl_absorpt_coefficient_mu 5.643
_exptl_absorpt_correction_T_max 1.000000
_exptl_absorpt_correction_T_min 0.317014
_exptl_absorpt_correction_type empirical
_exptl_absorpt_process_details ?
_exptl_crystal_colour colorless
_exptl_crystal_density_diffrn 1.555
_exptl_crystal_density_meas 0
_exptl_crystal_density_method 'not measured'
_exptl_crystal_description needle
_exptl_crystal_F_000 1240
_exptl_crystal_size_max 0.7
_exptl_crystal_size_mid 0.3
_exptl_crystal_size_min 0.25
_refine_ls_extinction_coef 0.00066(7)
_refine_ls_extinction_expression Fc^*^=kFc[1+0.001xFc^2^\l^3^/sin(2\q)]^-1/4^
_refine_ls_extinction_method SHELXL
_refine_ls_goodness_of_fit_ref 1.060
_refine_ls_hydrogen_treatment mixed
_refine_ls_matrix_type full
_refine_ls_number_parameters 147
_refine_ls_number_reflns 4060
_refine_ls_number_restraints 130
_refine_ls_restrained_S_all 1.046
_refine_ls_R_factor_all 0.0263
_refine_ls_R_factor_gt 0.0187
_refine_ls_shift/su_max 0.003
_refine_ls_shift/su_mean 0.000
_refine_ls_structure_factor_coef Fsqd
_refine_ls_weighting_details 'calc w=1/[\s^2^(Fo^2^)+(0.0170P)^2^+2.2284P] where P=(Fo^2^+2Fc^2^)/3'
_refine_ls_weighting_scheme calc
_refine_ls_wR_factor_gt 0.0426
_refine_ls_wR_factor_ref 0.0467
_reflns_number_gt 3276
_reflns_number_total 4060
_reflns_threshold_expression >2sigma(I)
_cod_depositor_comments
;
The following automatic conversions were performed:
'_symmetry_cell_setting' value 'Orthorhombic' changed to 'orthorhombic'
according to '/home/saulius/struct/CIF-dictionaries/cif_core.dic'
dictionary named 'cif_core.dic' version 2.4.1 from 2010-06-29.

Automatic conversion script
Id: cif_fix_enum 1527 2010-12-29 10:47:43Z saulius 
;
_cod_original_sg_symbol_H-M Pccn
_cod_database_code 1100861

loop_
_symmetry_equiv_pos_as_xyz
'x, y, z'
'-x+1/2, -y+1/2, z'
'x+1/2, -y, -z+1/2'
'-x, y+1/2, -z+1/2'
'-x, -y, -z'
'x-1/2, y-1/2, -z'
'-x-1/2, y, z-1/2'
'x, -y-1/2, z-1/2'

loop_
_atom_site_label
_atom_site_type_symbol
_atom_site_fract_x
_atom_site_fract_y
_atom_site_fract_z
_atom_site_U_iso_or_equiv
_atom_site_adp_type
_atom_site_occupancy
_atom_site_symmetry_multiplicity
_atom_site_calc_flag
_atom_site_refinement_flags
_atom_site_disorder_assembly
_atom_site_disorder_group
Au1 Au 0.7500 0.2500 0.278399(4) 0.02355(4) Uani 1 2 d SU . .
Cl1 Cl 0.7500 0.2500 0.16086(4) 0.0473(2) Uani 1 2 d SU . .
C1 C 0.7500 0.2500 0.38075(12) 0.0207(4) Uani 1 2 d SU . .
N1 N 0.78298(15) 0.16876(12) 0.42063(8) 0.0232(3) Uani 1 1 d U . .
C2 C 0.77768(17) 0.19399(14) 0.49540(9) 0.0242(4) Uani 1 1 d U . .
H2A H 0.8604 0.1936 0.5164 0.029 Uiso 1 1 calc R . .
H2B H 0.7246 0.1433 0.5205 0.029 Uiso 1 1 calc R . .
C3 C 0.82662(17) 0.06895(13) 0.39486(9) 0.0230(3) Uani 1 1 d U . .
C4 C 0.74169(18) -0.01134(15) 0.38034(10) 0.0288(4) Uani 1 1 d U . .
C5 C 0.7873(2) -0.10597(16) 0.35284(12) 0.0368(5) Uani 1 1 d U . .
H5 H 0.7319 -0.1611 0.3408 0.044 Uiso 1 1 calc R . .
C6 C 0.9113(2) -0.12081(16) 0.34280(12) 0.0383(5) Uani 1 1 d U . .
H6 H 0.9403 -0.1860 0.3243 0.046 Uiso 1 1 calc R . .
C7 C 0.9935(2) -0.04136(16) 0.35948(11) 0.0345(4) Uani 1 1 d U . .
H7 H 1.0788 -0.0531 0.3533 0.041 Uiso 1 1 calc R . .
C8 C 0.95284(18) 0.05581(15) 0.38531(10) 0.0276(4) Uani 1 1 d U . .
C9 C 1.04347(19) 0.14426(16) 0.39964(11) 0.0330(4) Uani 1 1 d U . .
H9 H 0.9988 0.2014 0.4252 0.040 Uiso 1 1 calc R . .
C10 C 1.0899(2) 0.1922(2) 0.33181(13) 0.0454(6) Uani 1 1 d U . .
H10A H 1.1399 0.1397 0.3073 0.068 Uiso 1 1 calc R . .
H10B H 1.1396 0.2551 0.3418 0.068 Uiso 1 1 calc R . .
H10C H 1.0199 0.2124 0.3030 0.068 Uiso 1 1 calc R . .
C11 C 1.1493(3) 0.1078(2) 0.44499(15) 0.0558(7) Uani 1 1 d U . .
H11A H 1.1169 0.0774 0.4878 0.084 Uiso 1 1 calc R . .
H11B H 1.2019 0.1686 0.4560 0.084 Uiso 1 1 calc R . .
H11C H 1.1973 0.0540 0.4204 0.084 Uiso 1 1 calc R . .
C12 C 0.60563(19) 0.00121(17) 0.39298(12) 0.0350(4) Uani 1 1 d U . .
H12 H 0.5935 0.0686 0.4194 0.042 Uiso 1 1 calc R . .
C13 C 0.5347(3) 0.0116(2) 0.32485(14) 0.0544(7) Uani 1 1 d U . .
H13A H 0.5668 0.0719 0.2985 0.082 Uiso 1 1 calc R . .
H13B H 0.4476 0.0230 0.3347 0.082 Uiso 1 1 calc R . .
H13C H 0.5445 -0.0536 0.2978 0.082 Uiso 1 1 calc R . .
C14 C 0.5538(2) -0.0892(2) 0.43656(14) 0.0490(6) Uani 1 1 d U . .
H14A H 0.5635 -0.1564 0.4117 0.073 Uiso 1 1 calc R . .
H14B H 0.4666 -0.0763 0.4454 0.073 Uiso 1 1 calc R . .
H14C H 0.5979 -0.0928 0.4806 0.073 Uiso 1 1 calc R . .

loop_
_atom_site_aniso_label
_atom_site_aniso_U_11
_atom_site_aniso_U_22
_atom_site_aniso_U_33
_atom_site_aniso_U_23
_atom_site_aniso_U_13
_atom_site_aniso_U_12
Au1 0.02730(6) 0.02596(6) 0.01740(5) 0.000 0.000 -0.00346(4)
Cl1 0.0612(5) 0.0622(5) 0.0184(3) 0.000 0.000 -0.0228(4)
C1 0.0213(10) 0.0192(9) 0.0217(10) 0.000 0.000 -0.0039(9)
N1 0.0316(8) 0.0198(7) 0.0183(6) -0.0002(5) -0.0007(6) 0.0018(5)
C2 0.0336(10) 0.0212(8) 0.0179(7) 0.0008(6) 0.0003(6) -0.0008(6)
C3 0.0317(9) 0.0179(7) 0.0193(7) 0.0018(6) 0.0016(6) 0.0014(6)
C4 0.0335(9) 0.0236(8) 0.0294(8) -0.0039(7) 0.0025(8) -0.0024(7)
C5 0.0447(11) 0.0226(9) 0.0432(12) -0.0092(8) 0.0094(9) -0.0038(8)
C6 0.0492(12) 0.0216(8) 0.0441(12) -0.0036(8) 0.0162(10) 0.0037(8)
C7 0.0359(11) 0.0272(9) 0.0403(11) 0.0036(8) 0.0130(9) 0.0058(8)
C8 0.0328(9) 0.0231(8) 0.0269(9) 0.0044(7) 0.0051(7) -0.0018(7)
C9 0.0306(10) 0.0292(9) 0.0393(11) 0.0055(8) 0.0036(8) -0.0037(8)
C10 0.0321(11) 0.0498(14) 0.0544(14) 0.0224(12) -0.0019(10) -0.0107(10)
C11 0.0557(16) 0.0546(16) 0.0570(16) 0.0195(13) -0.0208(13) -0.0161(13)
C12 0.0311(10) 0.0336(10) 0.0404(11) -0.0115(9) 0.0006(8) -0.0033(8)
C13 0.0454(14) 0.0648(17) 0.0531(16) -0.0020(13) -0.0140(12) -0.0064(13)
C14 0.0444(13) 0.0498(14) 0.0527(14) -0.0066(12) 0.0155(11) -0.0089(11)

loop_
_atom_type_symbol
_atom_type_description
_atom_type_scat_dispersion_real
_atom_type_scat_dispersion_imag
_atom_type_scat_source
C C 0.0033 0.0016 'International Tables Vol C Tables 4.2.6.8 and 6.1.1.4'
H H 0.0000 0.0000 'International Tables Vol C Tables 4.2.6.8 and 6.1.1.4'
N N 0.0061 0.0033 'International Tables Vol C Tables 4.2.6.8 and 6.1.1.4'
Cl Cl 0.1484 0.1585 'International Tables Vol C Tables 4.2.6.8 and 6.1.1.4'
Au Au -2.0133 8.8022 'International Tables Vol C Tables 4.2.6.8 and 6.1.1.4'
